data_1511886
loop_
_publ_author_name
'Maruo, Sayako'
'Nishio, Kazuyuki'
'Sasamori, Takahiro'
'Tokitoh, Norihiro'
'Kuramochi, Kouji'
'Tsubaki, Kazunori'

_publ_section_title
;
 Biomimetic Synthesis of Zeylanone and Zeylanone Epoxide by Dimerization
 of 2-Methyl-1,4-naphthoquinone
;
_journal_issue 7
_journal_name_full 'Organic Letters'
_journal_page_first 1556
_journal_paper_doi 10.1021/ol400335s
_journal_volume 15
_journal_year 2013
_chemical_formula_moiety 'C22 H14 O5'
_chemical_formula_sum 'C22 H14 O5'
_chemical_formula_weight 358.33
_chemical_melting_point 212.5(5)
_chemical_name_common 11a,12-Dihydro-5b-methyl-5a,12a-epoxy-11H-dibenzo[b,h]fluorene-5,6,11,13(5bH)-tetrone
_chemical_name_systematic
; 
11a,12-Dihydro-5b-methyl-5a,12a-epoxy-11H-dibenzo[b,h]fluorene-5,6,11,13(5bH)-tetrone  
;
_space_group_IT_number 14
_symmetry_cell_setting monoclinic
_symmetry_Int_Tables_number 14
_symmetry_space_group_name_Hall '-P 2yab'
_symmetry_space_group_name_H-M 'P 1 21/a 1'
_atom_sites_solution_hydrogens geom
_atom_sites_solution_primary direct
_atom_sites_solution_secondary difmap
_audit_creation_method SHELXL-97
_cell_angle_alpha 90.00
_cell_angle_beta 111.0936(15)
_cell_angle_gamma 90.00
_cell_formula_units_Z 4
_cell_length_a 12.1557(5)
_cell_length_b 11.7061(3)
_cell_length_c 12.5509(4)
_cell_measurement_temperature 103(2)
_cell_measurement_theta_max 25.5
_cell_measurement_theta_min 1.74
_cell_volume 1666.27(10)
_computing_cell_refinement HKL2000
_computing_data_collection CrystalClear
_computing_data_reduction HKL2000
_computing_structure_refinement 'SHELXL-97 (Sheldrick, 1997)'
_computing_structure_solution SIR-97
_diffrn_ambient_temperature 103(2)
_diffrn_detector_area_resol_mean 7.31
_diffrn_measured_fraction_theta_full 0.999
_diffrn_measured_fraction_theta_max 0.999
_diffrn_measurement_device_type 'Rigaku Mercury'
_diffrn_measurement_method \w
_diffrn_radiation_monochromator graphite
_diffrn_radiation_source 'fine-focus sealed tube'
_diffrn_radiation_type MoK\a
_diffrn_radiation_wavelength 0.71070
_diffrn_reflns_av_R_equivalents 0.0295
_diffrn_reflns_av_sigmaI/netI 0.0341
_diffrn_reflns_limit_h_max 14
_diffrn_reflns_limit_h_min -14
_diffrn_reflns_limit_k_max 10
_diffrn_reflns_limit_k_min -14
_diffrn_reflns_limit_l_max 15
_diffrn_reflns_limit_l_min -15
_diffrn_reflns_number 10663
_diffrn_reflns_theta_full 25.50
_diffrn_reflns_theta_max 25.50
_diffrn_reflns_theta_min 1.74
_exptl_absorpt_coefficient_mu 0.102
_exptl_absorpt_correction_T_max 0.9949
_exptl_absorpt_correction_T_min 0.9849
_exptl_absorpt_correction_type multi-scan
_exptl_absorpt_process_details 'Jacobson, R. (1998) Private communication'
_exptl_crystal_colour colorless
_exptl_crystal_density_diffrn 1.428
_exptl_crystal_density_method 'not measured'
_exptl_crystal_description prism
_exptl_crystal_F_000 744
_exptl_crystal_size_max 0.15
_exptl_crystal_size_mid 0.10
_exptl_crystal_size_min 0.05
_refine_diff_density_max 0.228
_refine_diff_density_min -0.186
_refine_diff_density_rms 0.037
_refine_ls_extinction_coef 0.0065(12)
_refine_ls_extinction_expression Fc^*^=kFc[1+0.001xFc^2^\l^3^/sin(2\q)]^-1/4^
_refine_ls_extinction_method SHELXL
_refine_ls_goodness_of_fit_ref 1.054
_refine_ls_hydrogen_treatment refall
_refine_ls_matrix_type full
_refine_ls_number_parameters 301
_refine_ls_number_reflns 3100
_refine_ls_number_restraints 0
_refine_ls_restrained_S_all 1.054
_refine_ls_R_factor_all 0.0458
_refine_ls_R_factor_gt 0.0320
_refine_ls_shift/su_max 0.000
_refine_ls_shift/su_mean 0.000
_refine_ls_structure_factor_coef Fsqd
_refine_ls_weighting_details 'calc w=1/[\s^2^(Fo^2^)+(0.0443P)^2^+0.1218P] where P=(Fo^2^+2Fc^2^)/3'
_refine_ls_weighting_scheme calc
_refine_ls_wR_factor_gt 0.0792
_refine_ls_wR_factor_ref 0.0842
_reflns_number_gt 2420
_reflns_number_total 3100
_reflns_threshold_expression >2sigma(I)
_cod_data_source_file ol400335s_si_002.cif
_cod_data_source_block nazo
_cod_depositor_comments
;
The following automatic conversions were performed:

'_chemical_melting_point' value '212-213' was changed to '212.5(5)' -
the average value was taken and precision was estimated.

Automatic conversion script
Id: cif_fix_values 1891 2012-01-12 08:04:46Z andrius 
;
_cod_original_sg_symbol_H-M P21/a
_cod_database_code 1511886

loop_
_symmetry_equiv_pos_as_xyz
'x, y, z'
'-x+1/2, y+1/2, -z'
'-x, -y, -z'
'x-1/2, -y-1/2, z'

loop_
_atom_site_label
_atom_site_type_symbol
_atom_site_fract_x
_atom_site_fract_y
_atom_site_fract_z
_atom_site_U_iso_or_equiv
_atom_site_adp_type
_atom_site_occupancy
_atom_site_symmetry_multiplicity
_atom_site_calc_flag
C1 C 0.88441(12) 0.31006(11) 0.36311(11) 0.0199(3) Uani 1 1 d
C2 C 1.00199(12) 0.26111(12) 0.43089(11) 0.0201(3) Uani 1 1 d
C3 C 1.08339(13) 0.32980(13) 0.51159(12) 0.0250(3) Uani 1 1 d
H1 H 1.0611(13) 0.4064(14) 0.5238(13) 0.028(4) Uiso 1 1 d
C4 C 1.19556(13) 0.28915(13) 0.57241(12) 0.0279(3) Uani 1 1 d
H2 H 1.2524(15) 0.3355(14) 0.6254(15) 0.037(5) Uiso 1 1 d
C5 C 1.22697(13) 0.17862(13) 0.55519(12) 0.0271(3) Uani 1 1 d
H3 H 1.3067(14) 0.1493(13) 0.5970(14) 0.031(4) Uiso 1 1 d
C6 C 1.14655(13) 0.10929(13) 0.47452(12) 0.0246(3) Uani 1 1 d
H4 H 1.1666(13) 0.0323(14) 0.4627(13) 0.027(4) Uiso 1 1 d
C7 C 1.03448(12) 0.14990(11) 0.41108(11) 0.0211(3) Uani 1 1 d
C8 C 0.95584(12) 0.07664(12) 0.31733(12) 0.0241(3) Uani 1 1 d
C9 C 0.83227(12) 0.11707(11) 0.25762(11) 0.0182(3) Uani 1 1 d
C10 C 0.79655(11) 0.23181(11) 0.28221(11) 0.0191(3) Uani 1 1 d
O1 O 0.85881(8) 0.40976(8) 0.37059(8) 0.0243(2) Uani 1 1 d
O2 O 0.98941(10) -0.01202(10) 0.28955(10) 0.0443(3) Uani 1 1 d
O3 O 0.77014(8) 0.13037(7) 0.33626(8) 0.0201(2) Uani 1 1 d
C11 C 0.75441(11) 0.08509(11) 0.13495(11) 0.0180(3) Uani 1 1 d
C12 C 0.81773(14) 0.12410(13) 0.05539(12) 0.0231(3) Uani 1 1 d
H5 H 0.8938(14) 0.0854(13) 0.0740(13) 0.030(4) Uiso 1 1 d
C13 C 0.64372(12) 0.16020(11) 0.11907(12) 0.0194(3) Uani 1 1 d
H6 H 0.5996(13) 0.1725(12) 0.0377(14) 0.025(4) Uiso 1 1 d
C14 C 0.69229(12) 0.27272(12) 0.18245(12) 0.0214(3) Uani 1 1 d
H7 H 0.7188(13) 0.3252(13) 0.1364(13) 0.027(4) Uiso 1 1 d
C15 C 0.55538(11) 0.10745(12) 0.16538(11) 0.0194(3) Uani 1 1 d
C16 C 0.55063(11) -0.01888(11) 0.17519(11) 0.0191(3) Uani 1 1 d
C17 C 0.46345(12) -0.06839(12) 0.20887(12) 0.0231(3) Uani 1 1 d
H8 H 0.4083(13) -0.0186(13) 0.2277(13) 0.027(4) Uiso 1 1 d
C18 C 0.45458(12) -0.18598(13) 0.21356(12) 0.0250(3) Uani 1 1 d
H9 H 0.3932(13) -0.2196(13) 0.2381(13) 0.028(4) Uiso 1 1 d
H10 H 0.6330(12) 0.3133(12) 0.2061(12) 0.022(4) Uiso 1 1 d
H11 H 0.7678(13) 0.1030(13) -0.0241(14) 0.030(4) Uiso 1 1 d
H12 H 0.8321(13) 0.2085(14) 0.0617(13) 0.032(4) Uiso 1 1 d
C19 C 0.53098(12) -0.25645(12) 0.18345(11) 0.0230(3) Uani 1 1 d
H13 H 0.5207(13) -0.3396(13) 0.1859(13) 0.026(4) Uiso 1 1 d
C20 C 0.61850(12) -0.20830(12) 0.15178(11) 0.0205(3) Uani 1 1 d
H14 H 0.6729(12) -0.2540(13) 0.1322(12) 0.023(4) Uiso 1 1 d
C21 C 0.62977(11) -0.08984(11) 0.14849(11) 0.0179(3) Uani 1 1 d
C22 C 0.72586(11) -0.04189(11) 0.11470(11) 0.0182(3) Uani 1 1 d
O4 O 0.48581(8) 0.16818(8) 0.18925(8) 0.0251(2) Uani 1 1 d
O5 O 0.77788(8) -0.10245(8) 0.06956(8) 0.0249(2) Uani 1 1 d

loop_
_atom_site_aniso_label
_atom_site_aniso_U_11
_atom_site_aniso_U_22
_atom_site_aniso_U_33
_atom_site_aniso_U_23
_atom_site_aniso_U_13
_atom_site_aniso_U_12
C1 0.0235(7) 0.0202(7) 0.0199(7) -0.0019(6) 0.0126(6) -0.0025(6)
C2 0.0230(7) 0.0212(7) 0.0181(7) -0.0011(5) 0.0099(6) -0.0023(6)
C3 0.0292(8) 0.0241(8) 0.0224(7) -0.0018(6) 0.0103(7) -0.0026(6)
C4 0.0286(9) 0.0318(8) 0.0210(7) -0.0037(6) 0.0064(7) -0.0069(7)
C5 0.0224(8) 0.0364(8) 0.0209(7) 0.0001(6) 0.0059(6) 0.0001(7)
C6 0.0248(8) 0.0267(8) 0.0221(7) -0.0016(6) 0.0081(6) 0.0028(6)
C7 0.0209(7) 0.0237(7) 0.0203(7) -0.0020(6) 0.0096(6) -0.0014(6)
C8 0.0239(8) 0.0245(8) 0.0242(7) -0.0030(6) 0.0091(6) 0.0026(6)
C9 0.0206(7) 0.0165(7) 0.0197(7) -0.0009(5) 0.0101(6) -0.0012(5)
C10 0.0218(7) 0.0168(7) 0.0215(7) 0.0013(5) 0.0111(6) -0.0006(6)
O1 0.0293(6) 0.0183(5) 0.0282(5) -0.0032(4) 0.0138(5) -0.0004(4)
O2 0.0329(6) 0.0392(7) 0.0469(7) -0.0229(6) -0.0022(5) 0.0152(5)
O3 0.0247(5) 0.0170(5) 0.0218(5) -0.0001(4) 0.0123(4) 0.0002(4)
C11 0.0187(7) 0.0174(7) 0.0186(7) 0.0000(5) 0.0074(6) -0.0013(6)
C12 0.0248(8) 0.0242(8) 0.0222(8) -0.0015(6) 0.0107(7) -0.0044(7)
C13 0.0205(7) 0.0181(7) 0.0191(7) 0.0009(5) 0.0066(6) 0.0005(6)
C14 0.0237(8) 0.0172(7) 0.0240(7) 0.0009(6) 0.0094(6) 0.0002(6)
C15 0.0166(7) 0.0229(7) 0.0165(7) -0.0010(5) 0.0034(6) 0.0011(6)
C16 0.0181(7) 0.0220(7) 0.0159(6) -0.0009(5) 0.0044(6) -0.0010(6)
C17 0.0206(8) 0.0271(8) 0.0230(7) -0.0035(6) 0.0096(6) -0.0023(6)
C18 0.0235(8) 0.0305(8) 0.0218(7) -0.0011(6) 0.0092(6) -0.0090(6)
C19 0.0271(8) 0.0201(7) 0.0195(7) 0.0008(6) 0.0057(6) -0.0045(6)
C20 0.0216(7) 0.0211(7) 0.0176(6) -0.0004(6) 0.0056(6) 0.0005(6)
C21 0.0178(7) 0.0196(7) 0.0152(6) -0.0003(5) 0.0045(5) -0.0016(6)
C22 0.0177(7) 0.0196(7) 0.0158(6) -0.0003(5) 0.0041(6) 0.0005(6)
O4 0.0230(5) 0.0252(5) 0.0292(5) 0.0002(4) 0.0119(5) 0.0051(4)
O5 0.0258(5) 0.0224(5) 0.0309(5) -0.0058(4) 0.0153(5) -0.0008(4)

loop_
_atom_type_symbol
_atom_type_description
_atom_type_scat_dispersion_real
_atom_type_scat_dispersion_imag
_atom_type_scat_source
C C 0.0033 0.0016 'International Tables Vol C Tables 4.2.6.8 and 6.1.1.4'
H H 0.0000 0.0000 'International Tables Vol C Tables 4.2.6.8 and 6.1.1.4'
O O 0.0106 0.0060 'International Tables Vol C Tables 4.2.6.8 and 6.1.1.4'

loop_
_geom_angle_atom_site_label_1
_geom_angle_atom_site_label_2
_geom_angle_atom_site_label_3
_geom_angle
O1 C1 C2 122.87(12)
O1 C1 C10 119.95(12)
C2 C1 C10 117.18(11)
C3 C2 C7 119.49(13)
C3 C2 C1 118.61(12)
C7 C2 C1 121.81(12)
C4 C3 C2 120.29(14)
C4 C3 H1 120.6(9)
C2 C3 H1 119.1(9)
C3 C4 C5 120.38(14)
C3 C4 H2 121.3(10)
C5 C4 H2 118.3(10)
C4 C5 C6 119.85(14)
C4 C5 H3 121.1(9)
C6 C5 H3 119.0(9)
C5 C6 C7 120.34(14)
C5 C6 H4 120.7(9)
C7 C6 H4 118.9(9)
C6 C7 C2 119.61(13)
C6 C7 C8 118.20(12)
C2 C7 C8 122.01(12)
O2 C8 C7 122.22(13)
O2 C8 C9 120.60(13)
C7 C8 C9 117.18(11)
O3 C9 C10 59.76(7)
O3 C9 C8 111.61(10)
C10 C9 C8 120.07(11)
O3 C9 C11 115.11(10)
C10 C9 C11 108.03(11)
C8 C9 C11 124.85(11)
O3 C10 C9 59.20(8)
O3 C10 C1 113.96(11)
C9 C10 C1 120.49(11)
O3 C10 C14 112.69(11)
C9 C10 C14 109.78(11)
C1 C10 C14 123.57(12)
C9 O3 C10 61.04(8)
C22 C11 C12 108.59(11)
C22 C11 C9 115.18(11)
C12 C11 C9 107.91(11)
C22 C11 C13 113.20(11)
C12 C11 C13 111.17(11)
C9 C11 C13 100.54(10)
C11 C12 H5 111.0(9)
C11 C12 H11 108.1(9)
H5 C12 H11 107.9(13)
C11 C12 H12 110.9(9)
H5 C12 H12 108.4(12)
H11 C12 H12 110.5(13)
C15 C13 C14 109.93(11)
C15 C13 C11 114.65(11)
C14 C13 C11 105.26(11)
C15 C13 H6 105.2(9)
C14 C13 H6 112.2(9)
C11 C13 H6 109.8(9)
C10 C14 C13 102.06(11)
C10 C14 H7 109.6(9)
C13 C14 H7 112.3(9)
C10 C14 H10 112.8(8)
C13 C14 H10 112.2(8)
H7 C14 H10 107.8(12)
O4 C15 C16 120.50(12)
O4 C15 C13 120.19(12)
C16 C15 C13 119.23(11)
C21 C16 C17 119.12(12)
C21 C16 C15 121.32(12)
C17 C16 C15 119.54(12)
C18 C17 C16 120.25(13)
C18 C17 H8 120.8(9)
C16 C17 H8 119.0(9)
C17 C18 C19 120.54(13)
C17 C18 H9 119.3(9)
C19 C18 H9 120.1(9)
C20 C19 C18 119.60(13)
C20 C19 H13 122.2(9)
C18 C19 H13 118.2(9)
C19 C20 C21 120.50(13)
C19 C20 H14 121.6(9)
C21 C20 H14 117.9(9)
C20 C21 C16 119.95(12)
C20 C21 C22 118.59(12)
C16 C21 C22 121.45(12)
O5 C22 C21 120.36(12)
O5 C22 C11 121.30(11)
C21 C22 C11 118.31(11)

loop_
_geom_bond_atom_site_label_1
_geom_bond_atom_site_label_2
_geom_bond_distance
C1 O1 1.2202(16)
C1 C2 1.4898(19)
C1 C10 1.4933(19)
C2 C3 1.389(2)
C2 C7 1.4083(19)
C3 C4 1.385(2)
C3 H1 0.964(16)
C4 C5 1.388(2)
C4 H2 0.940(18)
C5 C6 1.388(2)
C5 H3 0.983(16)
C6 C7 1.391(2)
C6 H4 0.959(16)
C7 C8 1.4914(19)
C8 O2 1.2114(17)
C8 C9 1.4939(19)
C9 O3 1.4511(15)
C9 C10 1.4780(18)
C9 C11 1.5354(18)
C10 O3 1.4595(15)
C10 C14 1.5037(19)
C11 C22 1.5267(18)
C11 C12 1.5334(18)
C11 C13 1.5588(19)
C12 H5 0.979(16)
C12 H11 0.995(16)
C12 H12 1.001(16)
C13 C15 1.5236(18)
C13 C14 1.5422(19)
C13 H6 0.979(16)
C14 H7 0.974(16)
C14 H10 0.993(15)
C15 O4 1.2218(16)
C15 C16 1.4869(18)
C16 C21 1.3999(18)
C16 C17 1.4000(19)
C17 C18 1.384(2)
C17 H8 0.979(15)
C18 C19 1.392(2)
C18 H9 0.986(15)
C19 C20 1.3827(19)
C19 H13 0.984(15)
C20 C21 1.3955(19)
C20 H14 0.950(15)
C21 C22 1.4886(18)
C22 O5 1.2170(15)

loop_
_geom_torsion_atom_site_label_1
_geom_torsion_atom_site_label_2
_geom_torsion_atom_site_label_3
_geom_torsion_atom_site_label_4
_geom_torsion
O1 C1 C2 C3 4.38(19)
C10 C1 C2 C3 -176.39(12)
O1 C1 C2 C7 -172.24(12)
C10 C1 C2 C7 6.98(18)
C7 C2 C3 C4 -0.2(2)
C1 C2 C3 C4 -176.91(12)
C2 C3 C4 C5 -1.4(2)
C3 C4 C5 C6 1.6(2)
C4 C5 C6 C7 -0.2(2)
C5 C6 C7 C2 -1.4(2)
C5 C6 C7 C8 173.77(13)
C3 C2 C7 C6 1.60(19)
C1 C2 C7 C6 178.19(12)
C3 C2 C7 C8 -173.38(12)
C1 C2 C7 C8 3.22(19)
C6 C7 C8 O2 -5.7(2)
C2 C7 C8 O2 169.37(14)
C6 C7 C8 C9 174.46(12)
C2 C7 C8 C9 -10.50(19)
O2 C8 C9 O3 120.97(14)
C7 C8 C9 O3 -59.16(15)
O2 C8 C9 C10 -172.39(14)
C7 C8 C9 C10 7.48(18)
O2 C8 C9 C11 -25.3(2)
C7 C8 C9 C11 154.54(12)
C8 C9 C10 O3 -98.92(12)
C11 C9 C10 O3 109.07(11)
O3 C9 C10 C1 101.40(13)
C8 C9 C10 C1 2.48(18)
C11 C9 C10 C1 -149.53(11)
O3 C9 C10 C14 -105.24(11)
C8 C9 C10 C14 155.84(12)
C11 C9 C10 C14 3.83(14)
O1 C1 C10 O3 -123.31(13)
C2 C1 C10 O3 57.44(15)
O1 C1 C10 C9 169.55(12)
C2 C1 C10 C9 -9.70(17)
O1 C1 C10 C14 19.97(19)
C2 C1 C10 C14 -159.28(12)
C8 C9 O3 C10 113.14(12)
C11 C9 O3 C10 -97.04(12)
C1 C10 O3 C9 -112.43(12)
C14 C10 O3 C9 100.25(12)
O3 C9 C11 C22 -82.60(13)
C10 C9 C11 C22 -146.99(11)
C8 C9 C11 C22 62.68(16)
O3 C9 C11 C12 155.92(11)
C10 C9 C11 C12 91.53(12)
C8 C9 C11 C12 -58.80(16)
O3 C9 C11 C13 39.42(13)
C10 C9 C11 C13 -24.97(12)
C8 C9 C11 C13 -175.30(12)
C22 C11 C13 C15 39.52(15)
C12 C11 C13 C15 162.07(11)
C9 C11 C13 C15 -83.88(12)
C22 C11 C13 C14 160.45(10)
C12 C11 C13 C14 -77.01(13)
C9 C11 C13 C14 37.04(12)
O3 C10 C14 C13 -44.53(13)
C9 C10 C14 C13 19.40(14)
C1 C10 C14 C13 171.77(11)
C15 C13 C14 C10 88.79(13)
C11 C13 C14 C10 -35.18(13)
C14 C13 C15 O4 39.76(16)
C11 C13 C15 O4 158.09(12)
C14 C13 C15 C16 -143.50(12)
C11 C13 C15 C16 -25.17(17)
O4 C15 C16 C21 -179.84(12)
C13 C15 C16 C21 3.43(19)
O4 C15 C16 C17 1.87(19)
C13 C15 C16 C17 -174.86(12)
C21 C16 C17 C18 -1.2(2)
C15 C16 C17 C18 177.15(12)
C16 C17 C18 C19 -0.9(2)
C17 C18 C19 C20 1.9(2)
C18 C19 C20 C21 -0.8(2)
C19 C20 C21 C16 -1.3(2)
C19 C20 C21 C22 179.56(12)
C17 C16 C21 C20 2.24(19)
C15 C16 C21 C20 -176.06(12)
C17 C16 C21 C22 -178.62(12)
C15 C16 C21 C22 3.09(19)
C20 C21 C22 O5 14.38(18)
C16 C21 C22 O5 -164.77(12)
C20 C21 C22 C11 -167.39(12)
C16 C21 C22 C11 13.45(18)
C12 C11 C22 O5 19.80(17)
C9 C11 C22 O5 -101.31(14)
C13 C11 C22 O5 143.77(12)
C12 C11 C22 C21 -158.41(11)
C9 C11 C22 C21 80.48(14)
C13 C11 C22 C21 -34.44(16)
